data_4341772
loop_
_publ_author_name
'Gerlach, Deidra L.'
'Bhagan, Salome'
'Cruce, Alex A.'
'Burks, Dalton B.'
'Nieto, Ismael'
'Truong, Hai T.'
'Kelley, Steven P.'
'Herbst-Gervasoni, Corey J'
'Jernigan, Katherine L.'
'Bowman, Michael K.'
'Pan, Shanlin'
'Zeller, Matthias'
'Papish, Elizabeth T.'

_publ_section_title
;
 Studies of the Pathways Open to Copper Water Oxidation Catalysts
 Containing Proximal Hydroxy Groups During Basic Electrocatalysis.
;
_journal_name_full 'Inorganic chemistry'
_journal_page_first 141203162841007
_journal_paper_doi 10.1021/ic501018a
_journal_year 2014
_chemical_formula_sum 'C13 H16 Cu N2 O7 S'
_chemical_formula_weight 407.88
_chemical_name_systematic
; 
 ? 
;
_space_group_crystal_system monoclinic
_space_group_IT_number 14
_space_group_name_Hall '-P 2yn'
_space_group_name_H-M_alt 'P 1 21/n 1'
_symmetry_space_group_name_Hall '-P 2yn'
_symmetry_space_group_name_H-M 'P 1 21/n 1'
_atom_sites_solution_hydrogens mixed
_atom_sites_solution_primary direct
_atom_sites_solution_secondary difmap
_audit_creation_method SHELXL-2013
_cell_angle_alpha 90
_cell_angle_beta 90.709(2)
_cell_angle_gamma 90
_cell_formula_units_Z 4
_cell_length_a 7.4373(3)
_cell_length_b 12.6240(4)
_cell_length_c 16.1475(6)
_cell_measurement_reflns_used 7881
_cell_measurement_temperature 100(2)
_cell_measurement_theta_max 34.70
_cell_measurement_theta_min 2.52
_cell_volume 1515.95(10)
_computing_cell_refinement 'Bruker SAINT'
_computing_data_collection 'Bruker APEX2'
_computing_data_reduction 'Bruker SAINT'
_computing_molecular_graphics 'Bruker SHELXTL'
_computing_publication_material 'Bruker SHELXTL'
_computing_structure_refinement 'SHELXL-2013 (Sheldrick, 2013)'
_computing_structure_solution 'SHELXS-97 (Sheldrick, 2008)'
_diffrn_ambient_temperature 100(2)
_diffrn_measured_fraction_theta_full 0.999
_diffrn_measured_fraction_theta_max 0.987
_diffrn_measurement_device_type 'Bruker APEX-II CCD'
_diffrn_measurement_method '\f and \w scans'
_diffrn_radiation_type MoK\a
_diffrn_radiation_wavelength 0.71073
_diffrn_reflns_av_R_equivalents 0.0418
_diffrn_reflns_av_unetI/netI 0.0354
_diffrn_reflns_Laue_measured_fraction_full 0.999
_diffrn_reflns_Laue_measured_fraction_max 0.987
_diffrn_reflns_limit_h_max 9
_diffrn_reflns_limit_h_min -11
_diffrn_reflns_limit_k_max 19
_diffrn_reflns_limit_k_min -20
_diffrn_reflns_limit_l_max 26
_diffrn_reflns_limit_l_min -26
_diffrn_reflns_number 29315
_diffrn_reflns_point_group_measured_fraction_full 0.999
_diffrn_reflns_point_group_measured_fraction_max 0.987
_diffrn_reflns_theta_full 25.242
_diffrn_reflns_theta_max 35.053
_diffrn_reflns_theta_min 2.048
_exptl_absorpt_coefficient_mu 1.620
_exptl_absorpt_correction_T_max 0.7469
_exptl_absorpt_correction_T_min 0.6570
_exptl_absorpt_correction_type multi-scan
_exptl_absorpt_process_details 'Bruker AXScale'
_exptl_crystal_colour blue
_exptl_crystal_density_diffrn 1.787
_exptl_crystal_density_method 'not measured'
_exptl_crystal_description prism
_exptl_crystal_F_000 836
_exptl_crystal_size_max 0.17
_exptl_crystal_size_mid 0.10
_exptl_crystal_size_min 0.09
_refine_diff_density_max 0.689
_refine_diff_density_min -0.519
_refine_diff_density_rms 0.086
_refine_ls_extinction_method none
_refine_ls_goodness_of_fit_ref 1.045
_refine_ls_hydrogen_treatment mixed
_refine_ls_matrix_type full
_refine_ls_number_parameters 223
_refine_ls_number_reflns 6611
_refine_ls_number_restraints 0
_refine_ls_restrained_S_all 1.045
_refine_ls_R_factor_all 0.0453
_refine_ls_R_factor_gt 0.0315
_refine_ls_shift/su_max 0.001
_refine_ls_shift/su_mean 0.000
_refine_ls_structure_factor_coef Fsqd
_refine_ls_weighting_details 'w=1/[\s^2^(Fo^2^)+(0.0311P)^2^+0.6152P] where P=(Fo^2^+2Fc^2^)/3'
_refine_ls_weighting_scheme calc
_refine_ls_wR_factor_gt 0.0697
_refine_ls_wR_factor_ref 0.0746
_reflns_Friedel_coverage 0.000
_reflns_number_gt 5380
_reflns_number_total 6611
_reflns_threshold_expression 'I > 2\s(I)'
_cod_data_source_file ic501018a_si_002.cif
_cod_data_source_block complex4_SB3
_cod_database_code 4341772
_shelx_space_group_comment
; 
The symmetry employed for this shelxl refinement is uniquely defined 
by the following loop, which should always be used as a source of 
symmetry information in preference to the above space-group names. 
They are only intended as comments. 
;
_shelxl_version_number 2013-4

loop_
_space_group_symop_operation_xyz
'x, y, z'
'-x+1/2, y+1/2, -z+1/2'
'-x, -y, -z'
'x-1/2, -y-1/2, z-1/2'

loop_
_atom_site_label
_atom_site_type_symbol
_atom_site_fract_x
_atom_site_fract_y
_atom_site_fract_z
_atom_site_U_iso_or_equiv
_atom_site_adp_type
_atom_site_occupancy
_atom_site_site_symmetry_order
_atom_site_calc_flag
_atom_site_refinement_flags_posn
_atom_site_refinement_flags_adp
Cu Cu -0.00451(2) 0.78251(2) 0.07472(2) 0.01073(4) Uani 1 1 d . .
S1 S 0.30628(4) 0.69289(3) 0.09140(2) 0.01481(6) Uani 1 1 d . .
O1 O -0.05974(15) 0.83296(8) 0.26283(6) 0.01759(19) Uani 1 1 d . .
O2 O -0.05432(16) 0.72982(9) -0.11223(6) 0.0220(2) Uani 1 1 d . .
O3 O 0.19163(16) 0.74857(11) 0.15443(7) 0.0268(3) Uani 1 1 d . .
O4 O 0.18403(16) 0.69956(11) 0.01696(6) 0.0265(3) Uani 1 1 d . .
O5 O 0.47025(16) 0.75311(11) 0.07694(12) 0.0457(4) Uani 1 1 d . .
O6 O 0.34543(16) 0.58568(9) 0.11569(8) 0.0274(2) Uani 1 1 d . .
O7 O -0.20783(14) 0.66051(8) 0.09042(6) 0.01630(18) Uani 1 1 d . .
H7B H -0.301(3) 0.6868(16) 0.0861(12) 0.020 Uiso 1 1 d . U
N1 N -0.13052(14) 0.89830(9) 0.13760(7) 0.01219(19) Uani 1 1 d . .
N2 N -0.12791(14) 0.85533(9) -0.02174(7) 0.01261(19) Uani 1 1 d . .
C1 C -0.12833(17) 0.91411(10) 0.21963(8) 0.0137(2) Uani 1 1 d . .
C2 C -0.19443(19) 1.00693(11) 0.25526(8) 0.0175(2) Uani 1 1 d . .
H2A H -0.1890 1.0172 0.3135 0.021 Uiso 1 1 calc R U
C3 C -0.2675(2) 1.08317(12) 0.20414(9) 0.0198(3) Uani 1 1 d . .
H3A H -0.3145 1.1465 0.2271 0.024 Uiso 1 1 calc R U
C4 C -0.27273(19) 1.06755(11) 0.11892(9) 0.0178(2) Uani 1 1 d . .
H4A H -0.3219 1.1199 0.0829 0.021 Uiso 1 1 calc R U
C5 C -0.20443(16) 0.97378(10) 0.08780(8) 0.0128(2) Uani 1 1 d . .
C6 C -0.20833(16) 0.94808(10) -0.00134(8) 0.0129(2) Uani 1 1 d . .
C7 C -0.28931(18) 1.01275(11) -0.05996(9) 0.0172(2) Uani 1 1 d . .
H7A H -0.3453 1.0773 -0.0445 0.021 Uiso 1 1 calc R U
C8 C -0.2863(2) 0.98028(12) -0.14256(9) 0.0201(3) Uani 1 1 d . .
H8A H -0.3384 1.0241 -0.1842 0.024 Uiso 1 1 calc R U
C9 C -0.20856(19) 0.88550(12) -0.16435(8) 0.0185(3) Uani 1 1 d . .
H9A H -0.2073 0.8625 -0.2204 0.022 Uiso 1 1 calc R U
C10 C -0.13132(18) 0.82409(11) -0.10093(8) 0.0151(2) Uani 1 1 d . .
C11 C -0.0453(2) 0.84427(12) 0.35170(8) 0.0193(3) Uani 1 1 d . .
H11A H 0.0179 0.7828 0.3751 0.029 Uiso 1 1 calc R U
H11B H -0.1658 0.8488 0.3752 0.029 Uiso 1 1 calc R U
H11C H 0.0221 0.9089 0.3651 0.029 Uiso 1 1 calc R U
C12 C -0.0578(2) 0.68497(15) -0.19392(9) 0.0270(3) Uani 1 1 d . .
H12A H -0.0083 0.6130 -0.1920 0.041 Uiso 1 1 calc R U
H12B H 0.0147 0.7288 -0.2309 0.041 Uiso 1 1 calc R U
H12C H -0.1821 0.6825 -0.2147 0.041 Uiso 1 1 calc R U
C13 C -0.2082(2) 0.57017(13) 0.03628(10) 0.0259(3) Uani 1 1 d . .
H13A H -0.3275 0.5373 0.0360 0.039 Uiso 1 1 calc R U
H13B H -0.1185 0.5187 0.0559 0.039 Uiso 1 1 calc R U
H13C H -0.1786 0.5929 -0.0200 0.039 Uiso 1 1 calc R U

loop_
_atom_site_aniso_label
_atom_site_aniso_U_11
_atom_site_aniso_U_22
_atom_site_aniso_U_33
_atom_site_aniso_U_23
_atom_site_aniso_U_13
_atom_site_aniso_U_12
Cu 0.01050(7) 0.01284(7) 0.00882(6) -0.00090(5) -0.00058(4) 0.00232(5)
S1 0.01176(13) 0.01544(15) 0.01716(14) -0.00104(11) -0.00241(10) 0.00388(10)
O1 0.0263(5) 0.0150(5) 0.0115(4) -0.0002(3) 0.0017(3) 0.0035(4)
O2 0.0293(6) 0.0234(6) 0.0132(4) -0.0052(4) -0.0067(4) 0.0094(4)
O3 0.0257(6) 0.0387(7) 0.0157(5) -0.0100(4) -0.0087(4) 0.0187(5)
O4 0.0233(5) 0.0435(7) 0.0126(4) -0.0065(4) -0.0033(4) 0.0192(5)
O5 0.0111(5) 0.0234(6) 0.1027(14) 0.0099(7) 0.0021(6) 0.0022(4)
O6 0.0265(6) 0.0188(5) 0.0367(6) 0.0051(5) -0.0005(5) 0.0083(4)
O7 0.0125(4) 0.0147(5) 0.0217(5) -0.0011(4) 0.0011(3) 0.0007(3)
N1 0.0124(5) 0.0123(5) 0.0119(4) -0.0006(4) 0.0017(3) 0.0000(3)
N2 0.0119(5) 0.0140(5) 0.0118(4) 0.0007(4) -0.0010(3) 0.0007(3)
C1 0.0150(5) 0.0130(6) 0.0133(5) -0.0007(4) 0.0027(4) -0.0012(4)
C2 0.0211(6) 0.0155(6) 0.0161(6) -0.0037(5) 0.0048(5) -0.0001(5)
C3 0.0223(7) 0.0135(6) 0.0236(7) -0.0043(5) 0.0039(5) 0.0024(5)
C4 0.0184(6) 0.0136(6) 0.0215(6) 0.0005(5) 0.0012(5) 0.0039(4)
C5 0.0109(5) 0.0128(5) 0.0147(5) 0.0006(4) 0.0009(4) -0.0009(4)
C6 0.0104(5) 0.0132(6) 0.0150(5) 0.0013(4) 0.0002(4) -0.0003(4)
C7 0.0156(6) 0.0161(6) 0.0197(6) 0.0041(5) -0.0015(4) 0.0022(4)
C8 0.0204(6) 0.0221(7) 0.0176(6) 0.0072(5) -0.0040(5) 0.0001(5)
C9 0.0181(6) 0.0249(7) 0.0125(5) 0.0036(5) -0.0033(4) -0.0005(5)
C10 0.0137(6) 0.0185(6) 0.0130(5) -0.0001(4) -0.0017(4) 0.0008(4)
C11 0.0251(7) 0.0209(7) 0.0119(5) -0.0005(5) -0.0003(5) 0.0008(5)
C12 0.0294(8) 0.0355(9) 0.0160(6) -0.0106(6) -0.0057(5) 0.0101(6)
C13 0.0334(8) 0.0200(7) 0.0244(7) -0.0050(6) 0.0097(6) -0.0067(6)

loop_
_atom_type_symbol
_atom_type_description
_atom_type_scat_dispersion_real
_atom_type_scat_dispersion_imag
_atom_type_scat_source
C C 0.0033 0.0016 'International Tables Vol C Tables 4.2.6.8 and 6.1.1.4'
H H 0.0000 0.0000 'International Tables Vol C Tables 4.2.6.8 and 6.1.1.4'
N N 0.0061 0.0033 'International Tables Vol C Tables 4.2.6.8 and 6.1.1.4'
O O 0.0106 0.0060 'International Tables Vol C Tables 4.2.6.8 and 6.1.1.4'
S S 0.1246 0.1234 'International Tables Vol C Tables 4.2.6.8 and 6.1.1.4'
Cu Cu 0.3201 1.2651 'International Tables Vol C Tables 4.2.6.8 and 6.1.1.4'

loop_
_geom_angle_atom_site_label_1
_geom_angle_atom_site_label_2
_geom_angle_atom_site_label_3
_geom_angle
O3 Cu O4 70.94(4)
O3 Cu N1 99.94(5)
O4 Cu N1 161.99(5)
O3 Cu N2 157.50(5)
O4 Cu N2 101.19(4)
N1 Cu N2 81.30(4)
O3 Cu O7 106.17(5)
O4 Cu O7 100.19(5)
N1 Cu O7 97.26(4)
N2 Cu O7 95.87(4)
O3 Cu S1 35.60(3)
O4 Cu S1 35.37(3)
N1 Cu S1 133.25(3)
N2 Cu S1 132.61(3)
O7 Cu S1 107.46(3)
O6 S1 O5 111.55(8)
O6 S1 O4 112.95(8)
O5 S1 O4 110.00(9)
O6 S1 O3 111.63(7)
O5 S1 O3 110.23(9)
O4 S1 O3 99.92(6)
O6 S1 Cu 128.19(5)
O5 S1 Cu 120.25(6)
O4 S1 Cu 50.19(4)
O3 S1 Cu 49.80(4)
C1 O1 C11 117.76(11)
C10 O2 C12 118.34(12)
S1 O3 Cu 94.60(5)
S1 O4 Cu 94.44(5)
C13 O7 Cu 119.14(8)
C1 N1 C5 118.73(11)
C1 N1 Cu 127.28(9)
C5 N1 Cu 113.41(8)
C10 N2 C6 118.88(11)
C10 N2 Cu 127.30(9)
C6 N2 Cu 113.77(8)
O1 C1 N1 113.68(11)
O1 C1 C2 124.17(12)
N1 C1 C2 122.14(13)
C3 C2 C1 118.56(13)
C2 C3 C4 120.04(13)
C5 C4 C3 118.34(13)
N1 C5 C4 122.15(12)
N1 C5 C6 115.23(11)
C4 C5 C6 122.62(12)
N2 C6 C7 122.20(12)
N2 C6 C5 115.02(11)
C7 C6 C5 122.78(12)
C6 C7 C8 117.96(13)
C9 C8 C7 120.76(13)
C8 C9 C10 117.61(13)
O2 C10 N2 112.98(12)
O2 C10 C9 124.47(12)
N2 C10 C9 122.54(13)

loop_
_geom_bond_atom_site_label_1
_geom_bond_atom_site_label_2
_geom_bond_distance
Cu O3 1.9804(11)
Cu O4 1.9912(10)
Cu N1 2.0174(11)
Cu N2 2.0193(11)
Cu O7 2.1754(10)
Cu S1 2.5845(4)
S1 O6 1.4380(12)
S1 O5 1.4583(13)
S1 O4 1.5006(11)
S1 O3 1.5094(11)
O1 C1 1.3370(17)
O1 C11 1.4449(16)
O2 C10 1.3342(17)
O2 C12 1.4354(17)
O7 C13 1.4369(18)
N1 C1 1.3394(16)
N1 C5 1.3586(17)
N2 C10 1.3382(17)
N2 C6 1.3573(17)
C1 C2 1.3973(19)
C2 C3 1.376(2)
C3 C4 1.390(2)
C4 C5 1.3850(19)
C5 C6 1.4754(18)
C6 C7 1.3824(19)
C7 C8 1.396(2)
C8 C9 1.377(2)
C9 C10 1.4018(19)
